data_4079001
loop_
_publ_author_name
'Lense, Sheri'
'Ho, Ming-Hsun'
'Chen, Shentan'
'Jain, Avijita'
'Raugei, Simone'
'Linehan, John C.'
'Roberts, John A. S.'
'Appel, Aaron M.'
'Shaw, Wendy'

_publ_section_title
;
 Incorporating Amino Acid Esters into Catalysts for Hydrogen Oxidation:
 Steric and Electronic Effects and the Role of Water as a Base
;
_journal_issue 19
_journal_name_full Organometallics
_journal_page_first 6719
_journal_page_last 6731
_journal_paper_doi 10.1021/om300409y
_journal_volume 31
_journal_year 2012
_chemical_formula_moiety 'C30 H44 N2 Ni0.50 P2'
_chemical_formula_sum 'C30 H44 N2 Ni0.5 P2'
_chemical_formula_weight 523.97
_space_group_IT_number 15
_symmetry_cell_setting monoclinic
_symmetry_space_group_name_Hall '-C 2yc'
_symmetry_space_group_name_H-M 'C 1 2/c 1'
_atom_sites_solution_hydrogens geom
_atom_sites_solution_primary direct
_atom_sites_solution_secondary difmap
_audit_creation_method SHELXL-97
_cell_angle_alpha 90.00
_cell_angle_beta 96.630(2)
_cell_angle_gamma 90.00
_cell_formula_units_Z 8
_cell_length_a 11.0372(5)
_cell_length_b 20.2569(9)
_cell_length_c 25.6373(12)
_cell_measurement_reflns_used 9882
_cell_measurement_temperature 173(2)
_cell_measurement_theta_max 34.98
_cell_measurement_theta_min 3.35
_cell_volume 5693.6(4)
_computing_cell_refinement 'Bruker SAINT'
_computing_data_collection 'Bruker APEX2'
_computing_data_reduction 'Bruker SAINT'
_computing_molecular_graphics 'Bruker SHELXTL'
_computing_publication_material 'Bruker SHELXTL'
_computing_structure_refinement 'SHELXL-97 (Sheldrick, 2008)'
_computing_structure_solution 'SHELXS-97 (Sheldrick, 2008)'
_diffrn_ambient_temperature 173(2)
_diffrn_measured_fraction_theta_full 0.992
_diffrn_measured_fraction_theta_max 0.992
_diffrn_measurement_device_type 'Bruker APEX-II CCD'
_diffrn_measurement_method '\f and \w scans'
_diffrn_radiation_monochromator graphite
_diffrn_radiation_source 'fine-focus sealed tube'
_diffrn_radiation_type MoK\a
_diffrn_radiation_wavelength 0.71073
_diffrn_reflns_av_R_equivalents 0.0272
_diffrn_reflns_av_sigmaI/netI 0.0333
_diffrn_reflns_limit_h_max 17
_diffrn_reflns_limit_h_min -17
_diffrn_reflns_limit_k_max 32
_diffrn_reflns_limit_k_min -32
_diffrn_reflns_limit_l_max 41
_diffrn_reflns_limit_l_min -24
_diffrn_reflns_number 46567
_diffrn_reflns_theta_full 35.04
_diffrn_reflns_theta_max 35.04
_diffrn_reflns_theta_min 2.11
_exptl_absorpt_coefficient_mu 0.494
_exptl_absorpt_correction_T_max 0.8991
_exptl_absorpt_correction_T_min 0.8700
_exptl_absorpt_correction_type multi-scan
_exptl_absorpt_process_details sadabs
_exptl_crystal_colour white
_exptl_crystal_density_diffrn 1.223
_exptl_crystal_density_method 'not measured'
_exptl_crystal_description block
_exptl_crystal_F_000 2256
_exptl_crystal_size_max 0.29
_exptl_crystal_size_mid 0.25
_exptl_crystal_size_min 0.22
_refine_diff_density_max 0.494
_refine_diff_density_min -0.270
_refine_diff_density_rms 0.062
_refine_ls_extinction_method none
_refine_ls_goodness_of_fit_ref 1.025
_refine_ls_hydrogen_treatment constr
_refine_ls_matrix_type full
_refine_ls_number_parameters 312
_refine_ls_number_reflns 12497
_refine_ls_number_restraints 0
_refine_ls_restrained_S_all 1.025
_refine_ls_R_factor_all 0.0524
_refine_ls_R_factor_gt 0.0364
_refine_ls_shift/su_max 0.001
_refine_ls_shift/su_mean 0.000
_refine_ls_structure_factor_coef Fsqd
_refine_ls_weighting_details 'calc w=1/[\s^2^(Fo^2^)+(0.0492P)^2^+1.8512P] where P=(Fo^2^+2Fc^2^)/3'
_refine_ls_weighting_scheme calc
_refine_ls_wR_factor_gt 0.0887
_refine_ls_wR_factor_ref 0.0955
_reflns_number_gt 9879
_reflns_number_total 12497
_reflns_threshold_expression >2sigma(I)
_cod_data_source_file om300409y_si_005.cif
_cod_data_source_block sl73b2s
_cod_depositor_comments
;
The following automatic conversions were performed:

'_symmetry_cell_setting' value 'Monoclinic' changed to 'monoclinic'
according to the built-in table from CIF Core dictionary named
'cif_core.dic' version 2.4.1 from 2010-06-29.

Automatic conversion script
Id: cif_fix_values 1715 2011-07-08 13:25:40Z adriana 

The following automatic conversions were performed:

data name '_iucr_refine_instruction_details' was replaced with
'_iucr_refine_instructions_details' as specified in the replacement
file 'data/replacement-values/replacement_tags.lst'.

Automatic conversion script
Id: cif_correct_tags 9268 2022-04-12 08:56:07Z antanas 
;
_cod_original_sg_symbol_H-M C2/c
_cod_original_formula_sum 'C30 H44 N2 Ni0.50 P2'
_cod_database_code 4079001

loop_
_symmetry_equiv_pos_as_xyz
'x, y, z'
'-x, y, -z+1/2'
'x+1/2, y+1/2, z'
'-x+1/2, y+1/2, -z+1/2'
'-x, -y, -z'
'x, -y, z-1/2'
'-x+1/2, -y+1/2, -z'
'x+1/2, -y+1/2, z-1/2'

loop_
_atom_site_label
_atom_site_type_symbol
_atom_site_fract_x
_atom_site_fract_y
_atom_site_fract_z
_atom_site_U_iso_or_equiv
_atom_site_adp_type
_atom_site_occupancy
_atom_site_symmetry_multiplicity
_atom_site_calc_flag
_atom_site_refinement_flags
C1 C 0.24976(10) -0.04942(5) 0.24162(4) 0.02016(18) Uani 1 1 d .
H1A H 0.3169 -0.0676 0.2671 0.024 Uiso 1 1 calc R
C2 C 0.16410(11) -0.10616(5) 0.22297(5) 0.0260(2) Uani 1 1 d .
H2A H 0.1308 -0.1261 0.2536 0.031 Uiso 1 1 calc R
H2B H 0.0948 -0.0887 0.1989 0.031 Uiso 1 1 calc R
C3 C 0.22995(14) -0.15927(6) 0.19458(5) 0.0345(3) Uani 1 1 d .
H3A H 0.2936 -0.1801 0.2196 0.041 Uiso 1 1 calc R
H3B H 0.1710 -0.1940 0.1814 0.041 Uiso 1 1 calc R
C4 C 0.28829(14) -0.13056(7) 0.14896(5) 0.0367(3) Uani 1 1 d .
H4A H 0.2239 -0.1146 0.1218 0.044 Uiso 1 1 calc R
H4B H 0.3351 -0.1654 0.1330 0.044 Uiso 1 1 calc R
C5 C 0.37281(13) -0.07392(7) 0.16694(5) 0.0360(3) Uani 1 1 d .
H5A H 0.4058 -0.0543 0.1361 0.043 Uiso 1 1 calc R
H5B H 0.4423 -0.0910 0.1911 0.043 Uiso 1 1 calc R
C6 C 0.30643(11) -0.02049(6) 0.19500(5) 0.0279(2) Uani 1 1 d .
H6A H 0.3648 0.0148 0.2075 0.033 Uiso 1 1 calc R
H6B H 0.2416 -0.0005 0.1700 0.033 Uiso 1 1 calc R
C7 C -0.06781(9) 0.17823(5) 0.35147(4) 0.01697(16) Uani 1 1 d .
H7A H -0.0320 0.1875 0.3884 0.020 Uiso 1 1 calc R
C8 C -0.19866(9) 0.15374(5) 0.35249(5) 0.0236(2) Uani 1 1 d .
H8A H -0.2324 0.1401 0.3166 0.028 Uiso 1 1 calc R
H8B H -0.1981 0.1146 0.3756 0.028 Uiso 1 1 calc R
C9 C -0.28038(11) 0.20664(6) 0.37215(6) 0.0300(2) Uani 1 1 d .
H9A H -0.2512 0.2175 0.4091 0.036 Uiso 1 1 calc R
H9B H -0.3647 0.1896 0.3709 0.036 Uiso 1 1 calc R
C10 C -0.27996(11) 0.26870(6) 0.33870(5) 0.0307(2) Uani 1 1 d .
H10A H -0.3139 0.2585 0.3021 0.037 Uiso 1 1 calc R
H10B H -0.3320 0.3028 0.3525 0.037 Uiso 1 1 calc R
C11 C -0.15055(11) 0.29485(5) 0.33940(5) 0.0273(2) Uani 1 1 d .
H11A H -0.1190 0.3080 0.3756 0.033 Uiso 1 1 calc R
H11B H -0.1510 0.3344 0.3167 0.033 Uiso 1 1 calc R
C12 C -0.06689(10) 0.24236(5) 0.31989(5) 0.02260(19) Uani 1 1 d .
H12A H 0.0174 0.2597 0.3225 0.027 Uiso 1 1 calc R
H12B H -0.0935 0.2329 0.2824 0.027 Uiso 1 1 calc R
C13 C 0.29714(9) 0.07068(5) 0.29633(4) 0.01892(17) Uani 1 1 d .
H13A H 0.3726 0.0442 0.3036 0.023 Uiso 1 1 calc R
H13B H 0.3080 0.1008 0.2668 0.023 Uiso 1 1 calc R
C14 C 0.17760(8) 0.15622(5) 0.33490(4) 0.01756(17) Uani 1 1 d .
H14A H 0.1878 0.1846 0.3043 0.021 Uiso 1 1 calc R
H14B H 0.1789 0.1851 0.3661 0.021 Uiso 1 1 calc R
C15 C 0.04723(9) 0.05700(5) 0.38134(4) 0.01722(17) Uani 1 1 d .
H15A H 0.1218 0.0699 0.4043 0.021 Uiso 1 1 calc R
H15B H -0.0229 0.0621 0.4018 0.021 Uiso 1 1 calc R
C16 C 0.16462(9) -0.02901(5) 0.34057(4) 0.01857(17) Uani 1 1 d .
H16A H 0.1665 -0.0773 0.3348 0.022 Uiso 1 1 calc R
H16B H 0.2390 -0.0169 0.3639 0.022 Uiso 1 1 calc R
C17 C 0.39285(9) 0.14544(6) 0.36088(4) 0.02194(19) Uani 1 1 d .
H17A H 0.4042 0.1816 0.3359 0.026 Uiso 1 1 calc R
H17B H 0.4627 0.1148 0.3607 0.026 Uiso 1 1 calc R
C18 C 0.39319(9) 0.17412(6) 0.41532(4) 0.0226(2) Uani 1 1 d .
C19 C 0.43122(11) 0.23857(6) 0.42641(5) 0.0296(2) Uani 1 1 d .
H19A H 0.4544 0.2658 0.3991 0.036 Uiso 1 1 calc R
C20 C 0.43576(13) 0.26362(7) 0.47711(6) 0.0398(3) Uani 1 1 d .
H20A H 0.4636 0.3074 0.4843 0.048 Uiso 1 1 calc R
C21 C 0.40007(13) 0.22509(8) 0.51682(6) 0.0427(3) Uani 1 1 d .
H21A H 0.4018 0.2423 0.5514 0.051 Uiso 1 1 calc R
C22 C 0.36175(13) 0.16112(8) 0.50606(5) 0.0404(3) Uani 1 1 d .
H22A H 0.3371 0.1344 0.5334 0.048 Uiso 1 1 calc R
C23 C 0.35877(11) 0.13542(7) 0.45593(5) 0.0305(2) Uani 1 1 d .
H23A H 0.3331 0.0912 0.4492 0.037 Uiso 1 1 calc R
C24 C 0.04101(10) -0.05803(5) 0.40966(4) 0.02073(19) Uani 1 1 d .
H24A H 0.0298 -0.1030 0.3948 0.025 Uiso 1 1 calc R
H24B H -0.0354 -0.0460 0.4241 0.025 Uiso 1 1 calc R
C25 C 0.14250(10) -0.06068(5) 0.45475(4) 0.0229(2) Uani 1 1 d .
C26 C 0.15872(12) -0.01093(6) 0.49208(4) 0.0277(2) Uani 1 1 d .
H26A H 0.1041 0.0255 0.4899 0.033 Uiso 1 1 calc R
C27 C 0.25381(13) -0.01363(7) 0.53269(5) 0.0362(3) Uani 1 1 d .
H27A H 0.2635 0.0208 0.5580 0.043 Uiso 1 1 calc R
C28 C 0.33367(14) -0.06589(9) 0.53623(6) 0.0472(4) Uani 1 1 d .
H28A H 0.3995 -0.0672 0.5636 0.057 Uiso 1 1 calc R
C29 C 0.31829(15) -0.11619(9) 0.50026(6) 0.0506(4) Uani 1 1 d .
H29A H 0.3725 -0.1528 0.5031 0.061 Uiso 1 1 calc R
C30 C 0.22337(13) -0.11353(7) 0.45973(5) 0.0372(3) Uani 1 1 d .
H30A H 0.2135 -0.1485 0.4349 0.045 Uiso 1 1 calc R
N1 N 0.28004(7) 0.10994(4) 0.34285(3) 0.01734(15) Uani 1 1 d .
N2 N 0.05717(8) -0.01246(4) 0.36662(3) 0.01712(15) Uani 1 1 d .
Ni1 Ni 0.0000 0.064167(8) 0.2500 0.01311(4) Uani 1 2 d S
P1 P 0.16630(2) 0.013980(12) 0.276202(9) 0.01482(5) Uani 1 1 d .
P2 P 0.02664(2) 0.113875(12) 0.323653(9) 0.01343(5) Uani 1 1 d .

loop_
_atom_site_aniso_label
_atom_site_aniso_U_11
_atom_site_aniso_U_22
_atom_site_aniso_U_33
_atom_site_aniso_U_23
_atom_site_aniso_U_13
_atom_site_aniso_U_12
C1 0.0239(5) 0.0190(4) 0.0172(4) -0.0012(3) 0.0009(4) 0.0075(4)
C2 0.0356(6) 0.0196(5) 0.0221(5) -0.0037(4) 0.0008(4) 0.0041(4)
C3 0.0549(8) 0.0226(5) 0.0250(6) -0.0064(4) -0.0003(5) 0.0127(5)
C4 0.0524(8) 0.0359(7) 0.0213(5) -0.0063(5) 0.0020(5) 0.0209(6)
C5 0.0398(7) 0.0448(7) 0.0250(6) -0.0037(5) 0.0103(5) 0.0171(6)
C6 0.0325(6) 0.0290(6) 0.0236(5) -0.0010(4) 0.0095(4) 0.0067(4)
C7 0.0172(4) 0.0160(4) 0.0176(4) -0.0021(3) 0.0012(3) 0.0006(3)
C8 0.0181(4) 0.0192(5) 0.0341(6) -0.0022(4) 0.0052(4) 0.0000(4)
C9 0.0214(5) 0.0277(6) 0.0428(7) -0.0014(5) 0.0121(5) 0.0035(4)
C10 0.0253(5) 0.0277(6) 0.0392(7) -0.0015(5) 0.0045(5) 0.0099(4)
C11 0.0307(5) 0.0173(5) 0.0348(6) -0.0003(4) 0.0073(5) 0.0057(4)
C12 0.0244(5) 0.0165(4) 0.0277(5) 0.0010(4) 0.0063(4) 0.0026(4)
C13 0.0163(4) 0.0222(4) 0.0180(4) -0.0029(3) 0.0012(3) 0.0016(3)
C14 0.0151(4) 0.0170(4) 0.0199(4) -0.0019(3) -0.0011(3) 0.0004(3)
C15 0.0205(4) 0.0169(4) 0.0139(4) -0.0002(3) 0.0006(3) 0.0031(3)
C16 0.0226(4) 0.0171(4) 0.0158(4) 0.0012(3) 0.0012(3) 0.0056(3)
C17 0.0146(4) 0.0286(5) 0.0218(5) -0.0036(4) -0.0012(3) -0.0023(4)
C18 0.0151(4) 0.0288(5) 0.0228(5) -0.0047(4) -0.0027(3) -0.0009(4)
C19 0.0253(5) 0.0293(6) 0.0332(6) -0.0058(5) -0.0005(4) -0.0022(4)
C20 0.0373(7) 0.0370(7) 0.0438(8) -0.0175(6) -0.0006(6) -0.0041(6)
C21 0.0389(7) 0.0588(9) 0.0296(6) -0.0199(6) 0.0013(5) -0.0051(7)
C22 0.0407(7) 0.0571(9) 0.0232(6) -0.0068(6) 0.0025(5) -0.0107(6)
C23 0.0292(6) 0.0370(6) 0.0242(5) -0.0044(5) -0.0017(4) -0.0076(5)
C24 0.0263(5) 0.0186(4) 0.0171(4) 0.0023(3) 0.0014(4) -0.0010(4)
C25 0.0270(5) 0.0248(5) 0.0168(4) 0.0055(4) 0.0021(4) 0.0029(4)
C26 0.0340(6) 0.0288(6) 0.0194(5) 0.0020(4) -0.0010(4) 0.0037(5)
C27 0.0402(7) 0.0441(8) 0.0221(5) 0.0008(5) -0.0053(5) -0.0019(6)
C28 0.0380(7) 0.0697(11) 0.0309(7) 0.0071(7) -0.0094(6) 0.0111(7)
C29 0.0483(9) 0.0633(11) 0.0381(8) 0.0049(7) -0.0045(7) 0.0290(8)
C30 0.0438(7) 0.0395(7) 0.0276(6) 0.0022(5) 0.0003(5) 0.0175(6)
N1 0.0132(3) 0.0201(4) 0.0178(4) -0.0029(3) -0.0022(3) 0.0008(3)
N2 0.0221(4) 0.0152(3) 0.0140(3) 0.0014(3) 0.0016(3) 0.0021(3)
Ni1 0.01423(7) 0.01262(7) 0.01182(7) 0.000 -0.00128(5) 0.000
P1 0.01688(11) 0.01421(10) 0.01295(10) -0.00078(8) 0.00000(8) 0.00328(8)
P2 0.01328(10) 0.01292(10) 0.01362(10) -0.00106(7) -0.00055(8) 0.00109(8)

loop_
_atom_type_symbol
_atom_type_description
_atom_type_scat_dispersion_real
_atom_type_scat_dispersion_imag
_atom_type_scat_source
C C 0.0033 0.0016 'International Tables Vol C Tables 4.2.6.8 and 6.1.1.4'
H H 0.0000 0.0000 'International Tables Vol C Tables 4.2.6.8 and 6.1.1.4'
N N 0.0061 0.0033 'International Tables Vol C Tables 4.2.6.8 and 6.1.1.4'
P P 0.1023 0.0942 'International Tables Vol C Tables 4.2.6.8 and 6.1.1.4'
Ni Ni 0.3393 1.1124 'International Tables Vol C Tables 4.2.6.8 and 6.1.1.4'

loop_
_geom_angle_atom_site_label_1
_geom_angle_atom_site_label_2
_geom_angle_atom_site_label_3
_geom_angle
_geom_angle_site_symmetry_1
_geom_angle_site_symmetry_3
C6 C1 C2 109.74(9) . .
C6 C1 P1 112.16(7) . .
C2 C1 P1 110.19(7) . .
C6 C1 H1A 108.2 . .
C2 C1 H1A 108.2 . .
P1 C1 H1A 108.2 . .
C3 C2 C1 111.53(10) . .
C3 C2 H2A 109.3 . .
C1 C2 H2A 109.3 . .
C3 C2 H2B 109.3 . .
C1 C2 H2B 109.3 . .
H2A C2 H2B 108.0 . .
C4 C3 C2 111.42(10) . .
C4 C3 H3A 109.3 . .
C2 C3 H3A 109.3 . .
C4 C3 H3B 109.3 . .
C2 C3 H3B 109.3 . .
H3A C3 H3B 108.0 . .
C3 C4 C5 110.93(10) . .
C3 C4 H4A 109.5 . .
C5 C4 H4A 109.5 . .
C3 C4 H4B 109.5 . .
C5 C4 H4B 109.5 . .
H4A C4 H4B 108.0 . .
C4 C5 C6 111.50(11) . .
C4 C5 H5A 109.3 . .
C6 C5 H5A 109.3 . .
C4 C5 H5B 109.3 . .
C6 C5 H5B 109.3 . .
H5A C5 H5B 108.0 . .
C1 C6 C5 110.94(10) . .
C1 C6 H6A 109.5 . .
C5 C6 H6A 109.5 . .
C1 C6 H6B 109.5 . .
C5 C6 H6B 109.5 . .
H6A C6 H6B 108.0 . .
C8 C7 C12 110.36(8) . .
C8 C7 P2 110.55(7) . .
C12 C7 P2 110.69(7) . .
C8 C7 H7A 108.4 . .
C12 C7 H7A 108.4 . .
P2 C7 H7A 108.4 . .
C9 C8 C7 111.95(9) . .
C9 C8 H8A 109.2 . .
C7 C8 H8A 109.2 . .
C9 C8 H8B 109.2 . .
C7 C8 H8B 109.2 . .
H8A C8 H8B 107.9 . .
C8 C9 C10 110.74(10) . .
C8 C9 H9A 109.5 . .
C10 C9 H9A 109.5 . .
C8 C9 H9B 109.5 . .
C10 C9 H9B 109.5 . .
H9A C9 H9B 108.1 . .
C11 C10 C9 110.17(10) . .
C11 C10 H10A 109.6 . .
C9 C10 H10A 109.6 . .
C11 C10 H10B 109.6 . .
C9 C10 H10B 109.6 . .
H10A C10 H10B 108.1 . .
C10 C11 C12 110.83(9) . .
C10 C11 H11A 109.5 . .
C12 C11 H11A 109.5 . .
C10 C11 H11B 109.5 . .
C12 C11 H11B 109.5 . .
H11A C11 H11B 108.1 . .
C11 C12 C7 112.07(9) . .
C11 C12 H12A 109.2 . .
C7 C12 H12A 109.2 . .
C11 C12 H12B 109.2 . .
C7 C12 H12B 109.2 . .
H12A C12 H12B 107.9 . .
N1 C13 P1 112.98(7) . .
N1 C13 H13A 109.0 . .
P1 C13 H13A 109.0 . .
N1 C13 H13B 109.0 . .
P1 C13 H13B 109.0 . .
H13A C13 H13B 107.8 . .
N1 C14 P2 112.85(7) . .
N1 C14 H14A 109.0 . .
P2 C14 H14A 109.0 . .
N1 C14 H14B 109.0 . .
P2 C14 H14B 109.0 . .
H14A C14 H14B 107.8 . .
N2 C15 P2 113.23(7) . .
N2 C15 H15A 108.9 . .
P2 C15 H15A 108.9 . .
N2 C15 H15B 108.9 . .
P2 C15 H15B 108.9 . .
H15A C15 H15B 107.7 . .
N2 C16 P1 112.77(6) . .
N2 C16 H16A 109.0 . .
P1 C16 H16A 109.0 . .
N2 C16 H16B 109.0 . .
P1 C16 H16B 109.0 . .
H16A C16 H16B 107.8 . .
N1 C17 C18 113.04(8) . .
N1 C17 H17A 109.0 . .
C18 C17 H17A 109.0 . .
N1 C17 H17B 109.0 . .
C18 C17 H17B 109.0 . .
H17A C17 H17B 107.8 . .
C19 C18 C23 118.56(11) . .
C19 C18 C17 121.21(11) . .
C23 C18 C17 120.19(10) . .
C18 C19 C20 120.73(13) . .
C18 C19 H19A 119.6 . .
C20 C19 H19A 119.6 . .
C21 C20 C19 120.13(13) . .
C21 C20 H20A 119.9 . .
C19 C20 H20A 119.9 . .
C20 C21 C22 119.45(13) . .
C20 C21 H21A 120.3 . .
C22 C21 H21A 120.3 . .
C21 C22 C23 120.84(14) . .
C21 C22 H22A 119.6 . .
C23 C22 H22A 119.6 . .
C22 C23 C18 120.27(13) . .
C22 C23 H23A 119.9 . .
C18 C23 H23A 119.9 . .
N2 C24 C25 116.97(9) . .
N2 C24 H24A 108.1 . .
C25 C24 H24A 108.1 . .
N2 C24 H24B 108.1 . .
C25 C24 H24B 108.1 . .
H24A C24 H24B 107.3 . .
C26 C25 C30 117.76(11) . .
C26 C25 C24 121.73(10) . .
C30 C25 C24 120.51(11) . .
C25 C26 C27 120.91(12) . .
C25 C26 H26A 119.5 . .
C27 C26 H26A 119.5 . .
C28 C27 C26 120.17(13) . .
C28 C27 H27A 119.9 . .
C26 C27 H27A 119.9 . .
C29 C28 C27 119.95(13) . .
C29 C28 H28A 120.0 . .
C27 C28 H28A 120.0 . .
C28 C29 C30 119.89(14) . .
C28 C29 H29A 120.1 . .
C30 C29 H29A 120.1 . .
C29 C30 C25 121.29(14) . .
C29 C30 H30A 119.4 . .
C25 C30 H30A 119.4 . .
C13 N1 C17 109.81(8) . .
C13 N1 C14 113.87(8) . .
C17 N1 C14 110.12(8) . .
C15 N2 C24 113.08(8) . .
C15 N2 C16 115.21(8) . .
C24 N2 C16 111.98(8) . .
P2 Ni1 P2 123.581(15) 2 .
P2 Ni1 P1 85.450(9) 2 2
P2 Ni1 P1 121.938(9) . 2
P2 Ni1 P1 121.939(9) 2 .
P2 Ni1 P1 85.446(9) . .
P1 Ni1 P1 123.201(16) 2 .
C1 P1 C16 98.91(4) . .
C1 P1 C13 98.41(5) . .
C16 P1 C13 97.39(5) . .
C1 P1 Ni1 129.19(3) . .
C16 P1 Ni1 113.80(3) . .
C13 P1 Ni1 113.72(3) . .
C7 P2 C14 98.53(4) . .
C7 P2 C15 98.68(4) . .
C14 P2 C15 97.83(4) . .
C7 P2 Ni1 130.12(3) . .
C14 P2 Ni1 112.56(3) . .
C15 P2 Ni1 113.71(3) . .

loop_
_geom_bond_atom_site_label_1
_geom_bond_atom_site_label_2
_geom_bond_distance
_geom_bond_site_symmetry_2
C1 C6 1.5285(16) .
C1 C2 1.5294(16) .
C1 P1 1.8635(10) .
C1 H1A 1.0000 .
C2 C3 1.5289(16) .
C2 H2A 0.9900 .
C2 H2B 0.9900 .
C3 C4 1.515(2) .
C3 H3A 0.9900 .
C3 H3B 0.9900 .
C4 C5 1.517(2) .
C4 H4A 0.9900 .
C4 H4B 0.9900 .
C5 C6 1.5321(16) .
C5 H5A 0.9900 .
C5 H5B 0.9900 .
C6 H6A 0.9900 .
C6 H6B 0.9900 .
C7 C8 1.5301(14) .
C7 C12 1.5314(14) .
C7 P2 1.8618(10) .
C7 H7A 1.0000 .
C8 C9 1.5233(15) .
C8 H8A 0.9900 .
C8 H8B 0.9900 .
C9 C10 1.5220(18) .
C9 H9A 0.9900 .
C9 H9B 0.9900 .
C10 C11 1.5216(17) .
C10 H10A 0.9900 .
C10 H10B 0.9900 .
C11 C12 1.5297(15) .
C11 H11A 0.9900 .
C11 H11B 0.9900 .
C12 H12A 0.9900 .
C12 H12B 0.9900 .
C13 N1 1.4637(13) .
C13 P1 1.8705(10) .
C13 H13A 0.9900 .
C13 H13B 0.9900 .
C14 N1 1.4647(12) .
C14 P2 1.8666(10) .
C14 H14A 0.9900 .
C14 H14B 0.9900 .
C15 N2 1.4643(12) .
C15 P2 1.8678(10) .
C15 H15A 0.9900 .
C15 H15B 0.9900 .
C16 N2 1.4654(13) .
C16 P1 1.8680(10) .
C16 H16A 0.9900 .
C16 H16B 0.9900 .
C17 N1 1.4656(13) .
C17 C18 1.5114(15) .
C17 H17A 0.9900 .
C17 H17B 0.9900 .
C18 C19 1.3908(16) .
C18 C23 1.3908(17) .
C19 C20 1.3908(19) .
C19 H19A 0.9500 .
C20 C21 1.376(2) .
C20 H20A 0.9500 .
C21 C22 1.381(2) .
C21 H21A 0.9500 .
C22 C23 1.3833(18) .
C22 H22A 0.9500 .
C23 H23A 0.9500 .
C24 N2 1.4653(13) .
C24 C25 1.5150(15) .
C24 H24A 0.9900 .
C24 H24B 0.9900 .
C25 C26 1.3872(16) .
C25 C30 1.3902(17) .
C26 C27 1.3914(17) .
C26 H26A 0.9500 .
C27 C28 1.374(2) .
C27 H27A 0.9500 .
C28 C29 1.372(2) .
C28 H28A 0.9500 .
C29 C30 1.389(2) .
C29 H29A 0.9500 .
C30 H30A 0.9500 .
Ni1 P2 2.1301(3) 2
Ni1 P2 2.1302(3) .
Ni1 P1 2.1375(3) 2
Ni1 P1 2.1376(3) .

loop_
_geom_torsion_atom_site_label_1
_geom_torsion_atom_site_label_2
_geom_torsion_atom_site_label_3
_geom_torsion_atom_site_label_4
_geom_torsion
_geom_torsion_site_symmetry_1
C6 C1 C2 C3 56.26(12) .
P1 C1 C2 C3 -179.76(8) .
C1 C2 C3 C4 -56.05(14) .
C2 C3 C4 C5 55.06(15) .
C3 C4 C5 C6 -55.59(14) .
C2 C1 C6 C5 -56.40(13) .
P1 C1 C6 C5 -179.21(9) .
C4 C5 C6 C1 56.76(14) .
C12 C7 C8 C9 -53.97(13) .
P2 C7 C8 C9 -176.76(8) .
C7 C8 C9 C10 56.87(14) .
C8 C9 C10 C11 -58.07(14) .
C9 C10 C11 C12 57.51(14) .
C10 C11 C12 C7 -55.85(13) .
C8 C7 C12 C11 53.43(12) .
P2 C7 C12 C11 176.14(8) .
N1 C17 C18 C19 -134.09(11) .
N1 C17 C18 C23 47.96(14) .
C23 C18 C19 C20 0.55(17) .
C17 C18 C19 C20 -177.43(11) .
C18 C19 C20 C21 -1.3(2) .
C19 C20 C21 C22 1.1(2) .
C20 C21 C22 C23 0.0(2) .
C21 C22 C23 C18 -0.7(2) .
C19 C18 C23 C22 0.48(18) .
C17 C18 C23 C22 178.49(11) .
N2 C24 C25 C26 75.18(14) .
N2 C24 C25 C30 -104.43(13) .
C30 C25 C26 C27 0.80(19) .
C24 C25 C26 C27 -178.82(12) .
C25 C26 C27 C28 0.2(2) .
C26 C27 C28 C29 -1.3(2) .
C27 C28 C29 C30 1.3(3) .
C28 C29 C30 C25 -0.2(3) .
C26 C25 C30 C29 -0.8(2) .
C24 C25 C30 C29 178.81(14) .
P1 C13 N1 C17 171.50(7) .
P1 C13 N1 C14 -64.51(10) .
C18 C17 N1 C13 -166.49(9) .
C18 C17 N1 C14 67.36(11) .
P2 C14 N1 C13 66.51(10) .
P2 C14 N1 C17 -169.67(7) .
P2 C15 N2 C24 -164.86(7) .
P2 C15 N2 C16 64.59(9) .
C25 C24 N2 C15 -70.80(11) .
C25 C24 N2 C16 61.37(12) .
P1 C16 N2 C15 -63.18(10) .
P1 C16 N2 C24 165.73(7) .
C6 C1 P1 C16 -159.67(8) .
C2 C1 P1 C16 77.77(8) .
C6 C1 P1 C13 -60.77(9) .
C2 C1 P1 C13 176.67(7) .
C6 C1 P1 Ni1 69.42(9) .
C2 C1 P1 Ni1 -53.15(9) .
N2 C16 P1 C1 -149.51(7) .
N2 C16 P1 C13 110.73(7) .
N2 C16 P1 Ni1 -9.31(8) .
N1 C13 P1 C1 -154.56(7) .
N1 C13 P1 C16 -54.36(8) .
N1 C13 P1 Ni1 65.74(8) .
P2 Ni1 P1 C1 -51.99(5) 2
P2 Ni1 P1 C1 -179.16(5) .
P1 Ni1 P1 C1 55.24(5) 2
P2 Ni1 P1 C16 -177.30(4) 2
P2 Ni1 P1 C16 55.52(4) .
P1 Ni1 P1 C16 -70.07(4) 2
P2 Ni1 P1 C13 72.37(4) 2
P2 Ni1 P1 C13 -54.80(4) .
P1 Ni1 P1 C13 179.60(4) 2
C8 C7 P2 C14 -174.46(7) .
C12 C7 P2 C14 62.94(8) .
C8 C7 P2 C15 -75.13(8) .
C12 C7 P2 C15 162.28(7) .
C8 C7 P2 Ni1 56.21(9) .
C12 C7 P2 Ni1 -66.38(8) .
N1 C14 P2 C7 150.68(7) .
N1 C14 P2 C15 50.63(8) .
N1 C14 P2 Ni1 -69.15(7) .
N2 C15 P2 C7 148.44(7) .
N2 C15 P2 C14 -111.63(7) .
N2 C15 P2 Ni1 7.27(8) .
P2 Ni1 P2 C7 54.05(4) 2
P1 Ni1 P2 C7 -53.50(4) 2
P1 Ni1 P2 C7 179.80(4) .
P2 Ni1 P2 C14 -70.01(3) 2
P1 Ni1 P2 C14 -177.57(3) 2
P1 Ni1 P2 C14 55.73(4) .
P2 Ni1 P2 C15 179.90(4) 2
P1 Ni1 P2 C15 72.34(4) 2
P1 Ni1 P2 C15 -54.36(4) .
